data_4322442
loop_
_publ_author_name
'Takashi Yoshimura'
'Keisuke Umakoshi'
'Yoichi Sasaki'
'A. Geoffrey Sykes'

_publ_contact_author_address
;
            Pr Yoichi Sasaki
    Division of Chemistry
    Graduate School of Science
    Hokkaido University
    Kita-ku, Sapporo 060-0810
    Japan
;
_publ_contact_author_email ysasaki@science.hokudai.ac.jp
_publ_contact_author_fax +81-11-706-3447
_publ_contact_author_name ' Sasaki, Yoichi '
_publ_contact_author_phone +81-11-706-3817
_publ_section_title
;
 Synthesis, Structures, and Redox Properties of
 Octa(\m3-sulfido)hexarhenium(III) Complexes Having Terminal Pyridine
 Ligands
;
_journal_name_full 'Inorganic Chemistry'
_journal_page_first 5557
_journal_page_last 5564
_journal_paper_doi 10.1021/ic9907922
_journal_volume 38
_journal_year 1999
_chemical_formula_sum 'C26 H46 Cl4 N3 Re6 S8'
_chemical_formula_weight 1916.20
_space_group_IT_number 15
_symmetry_cell_setting monoclinic
_symmetry_Int_Tables_number 15
_symmetry_space_group_name_Hall '-C 2yc'
_symmetry_space_group_name_H-M 'C 1 2/c 1'
_cell_angle_alpha 90
_cell_angle_beta 109.72(2)
_cell_angle_gamma 90
_cell_formula_units_Z 4
_cell_length_a 20.524(5)
_cell_length_b 13.794(4)
_cell_length_c 16.399(4)
_cell_measurement_reflns_used 25
_cell_measurement_temperature 296.2
_cell_measurement_theta_max 14.9
_cell_measurement_theta_min 12.6
_cell_volume 4370(2)
_computing_cell_refinement 'MSC/AFC Diffractometer Control'
_computing_data_collection 'MSC/AFC Diffractometer Control'
_computing_data_reduction teXsan
_computing_publication_material teXsan
_computing_structure_refinement teXsan
_diffrn_ambient_temperature 296.2
_diffrn_measurement_device_type 'Rigaku AFC5R'
_diffrn_measurement_method \w-2\q
_diffrn_orient_matrix_UB_11 0.00940
_diffrn_orient_matrix_UB_12 0.03786
_diffrn_orient_matrix_UB_13 -0.04685
_diffrn_orient_matrix_UB_21 0.03104
_diffrn_orient_matrix_UB_22 0.04447
_diffrn_orient_matrix_UB_23 0.04448
_diffrn_orient_matrix_UB_31 0.04034
_diffrn_orient_matrix_UB_32 -0.04296
_diffrn_orient_matrix_UB_33 0.00474
_diffrn_radiation_detector 'scintillation counter'
_diffrn_radiation_monochromator graphite
_diffrn_radiation_source 'Rigaku rotating anode'
_diffrn_radiation_type 'Mo K\a'
_diffrn_radiation_wavelength 0.7107
_diffrn_reflns_av_R_equivalents 0.105
_diffrn_reflns_av_sigmaI/netI 0.081
_diffrn_reflns_limit_h_max 28
_diffrn_reflns_limit_h_min 0
_diffrn_reflns_limit_k_max 19
_diffrn_reflns_limit_k_min 0
_diffrn_reflns_limit_l_max 21
_diffrn_reflns_limit_l_min -23
_diffrn_reflns_number 6770
_diffrn_reflns_reduction_process 'Lp corrections applied'
_diffrn_reflns_theta_max 30.00
_diffrn_reflns_theta_min 2.64
_diffrn_standards_decay_% 11.19
_diffrn_standards_interval_count 150
_diffrn_standards_number 3
_exptl_absorpt_coefficient_mu 17.424
_exptl_absorpt_correction_T_max 0.995
_exptl_absorpt_correction_T_min 0.169
_exptl_absorpt_correction_type psi-scan
_exptl_absorpt_process_details 'North, Phillips & Mathews, 1968)'
_exptl_crystal_colour Red
_exptl_crystal_density_diffrn 2.912
_exptl_crystal_density_method 'not measured'
_exptl_crystal_description rhombic
_exptl_crystal_F_000 3476.00
_exptl_crystal_size_max 0.3
_exptl_crystal_size_mid 0.25
_exptl_crystal_size_min 0.2
_refine_diff_density_max 6.54
_refine_diff_density_min -7.24
_refine_ls_extinction_method none
_refine_ls_goodness_of_fit_ref 1.261
_refine_ls_hydrogen_treatment noref
_refine_ls_matrix_type full
_refine_ls_number_constraints 0
_refine_ls_number_parameters 170
_refine_ls_number_reflns 2225
_refine_ls_number_restraints 1
_refine_ls_R_factor_all 0.0885
_refine_ls_R_factor_gt 0.0885
_refine_ls_shift/su_max 0.3920
_refine_ls_shift/su_mean 0.0230
_refine_ls_structure_factor_coef F
_refine_ls_weighting_details 'w = 1/[\s^2^(Fo) + 0.01000|Fo|^2^]'
_refine_ls_weighting_scheme calc
_refine_ls_wR_factor_gt 0.1342
_refine_ls_wR_factor_ref 0.1342
_reflns_number_gt 2225
_reflns_number_total 6599
_reflns_threshold_expression >2.0sigma(I)
_cod_data_source_file ic9907922_4.cif
_cod_data_source_block (Bu4N)2[{trans-[Re6S8Cl4(py)2]}
_cod_original_sg_symbol_H-M 'C 2/c '
_cod_original_formula_sum 'C26 H46 Cl4 N3 S8 Re6 '
_cod_database_code 4322442

loop_
_symmetry_equiv_pos_as_xyz
x,y,z
-x,y,1/2-z
-x,-y,-z
x,-y,1/2+z
1/2+x,1/2+y,z
1/2-x,1/2+y,1/2-z
1/2-x,1/2-y,-z
1/2+x,1/2-y,1/2+z

loop_
_atom_site_label
_atom_site_type_symbol
_atom_site_fract_x
_atom_site_fract_y
_atom_site_fract_z
_atom_site_U_iso_or_equiv
_atom_site_adp_type
_atom_site_occupancy
_atom_site_calc_flag
_atom_site_refinement_flags
_atom_site_disorder_assembly
_atom_site_disorder_group
Re1 Re 0.70539(7) 0.20745(9) 0.88868(6) 0.0306(4) Uani 1.00 d . . .
Re2 Re 0.77601(7) 0.12522(8) 1.03380(7) 0.0324(4) Uani 1.00 d . . .
Re3 Re 0.67029(7) 0.23262(9) 1.02547(7) 0.0323(4) Uani 1.00 d . . .
Cl1 Cl 0.8089(5) -0.0394(6) 1.0753(6) 0.057(2) Uani 1.00 d . . .
Cl2 Cl 0.5658(5) 0.2080(8) 1.0576(5) 0.054(2) Uani 1.00 d . . .
S1 S 0.6589(4) 0.0800(6) 0.9519(4) 0.038(2) Uani 1.00 d . . .
S2 S 0.6107(4) 0.3087(6) 0.8885(4) 0.041(2) Uani 1.00 d . . .
S3 S 0.8052(5) 0.1118(6) 0.9043(5) 0.040(2) Uani 1.00 d . . .
S4 S 0.7571(5) 0.3423(6) 0.8418(5) 0.043(2) Uani 1.00 d . . .
N11 N 0.654(1) 0.151(2) 0.760(2) 0.041(6) Uani 1.00 d . . .
N101 N 1.0000 0.135(3) 0.7500 0.047(9) Uiso 1.00 d S . .
C12 C 0.583(2) 0.132(3) 0.731(2) 0.056(9) Uani 1.00 d . . .
C13 C 0.548(2) 0.100(3) 0.649(2) 0.06(1) Uani 1.00 d . . .
C14 C 0.586(2) 0.081(3) 0.594(2) 0.056(10) Uani 1.00 d . . .
C15 C 0.654(2) 0.097(3) 0.620(2) 0.057(9) Uani 1.00 d . . .
C16 C 0.687(2) 0.131(3) 0.704(2) 0.05(1) Uani 1.00 d . . .
C101 C 0.933(2) 0.196(3) 0.721(3) 0.07(1) Uiso 1.00 d . . .
C102 C 0.929(2) 0.269(3) 0.649(3) 0.065(10) Uiso 1.00 d . . .
C103 C 0.861(3) 0.321(4) 0.617(3) 0.10(1) Uiso 1.00 d . . .
C104 C 0.827(6) 0.384(9) 0.667(7) 0.26(4) Uiso 1.00 d . . .
C105 C 1.003(2) 0.070(3) 0.828(2) 0.043(7) Uiso 1.00 d . . .
C106 C 0.943(2) -0.004(3) 0.812(2) 0.058(9) Uiso 1.00 d . . .
C107 C 0.948(2) -0.052(3) 0.895(2) 0.058(9) Uiso 1.00 d . . .
C108 C 0.890(2) -0.133(3) 0.880(2) 0.056(9) Uiso 1.00 d . . .
H12 H 0.5573 0.1421 0.7709 0.0656 Uiso 1.00 calc . . .
H13 H 0.4991 0.0924 0.6290 0.0689 Uiso 1.00 calc . . .
H14 H 0.5630 0.0551 0.5376 0.0643 Uiso 1.00 calc . . .
H15 H 0.6793 0.0860 0.5808 0.0651 Uiso 1.00 calc . . .
H16 H 0.7377 0.1407 0.7236 0.0673 Uiso 1.00 calc . . .

loop_
_atom_site_aniso_label
_atom_site_aniso_U_11
_atom_site_aniso_U_22
_atom_site_aniso_U_33
_atom_site_aniso_U_12
_atom_site_aniso_U_13
_atom_site_aniso_U_23
Re1 0.0520(9) 0.0217(8) 0.0163(7) 0.0017(5) 0.0089(6) -0.0014(5)
Re2 0.0551(9) 0.0184(8) 0.0203(7) 0.0036(5) 0.0082(6) 0.0007(4)
Re3 0.0523(9) 0.0258(8) 0.0182(7) 0.0026(6) 0.0109(6) -0.0012(5)
Cl1 0.089(7) 0.021(3) 0.056(5) 0.015(4) 0.016(5) 0.010(4)
Cl2 0.054(4) 0.073(7) 0.042(4) -0.009(5) .026(4) -0.013(4)
S1 0.062(3) 0.024(3) 0.024(3) -0.013(3) .008(3) -0.002(2)
S2 0.057(4) 0.032(4) 0.023(3) 0.020(3) 0.000(3) -0.002(3)
S3 0.063(4) 0.031(4) 0.029(3) 0.018(3) 0.020(3) -0.011(3)
S4 0.074(6) 0.030(4) 0.031(4) -0.010(4) 0.024(4) 0.006(3)
N11 0.07(1) 0.02(1) 0.032(8) -0.02(1) 0.011(9) -0.02(1)
C12 0.08(1) 0.06(3) 0.04(1) -0.02(2) 0.03(1) -0.03(2)
C13 0.02(2) 0.11(3) 0.04(1) 0.00(2) -0.01(1) -0.02(2)
C14 0.06(1) 0.08(3) 0.02(1) 0.01(2) 0.00(1) -0.01(2)
C15 0.05(1) 0.08(3) 0.02(1) 0.03(2) 0.00(1) 0.00(2)
C16 0.09(3) 0.04(2) 0.04(1) 0.01(2) 0.02(1) -0.03(2)

loop_
_atom_type_symbol
_atom_type_description
_atom_type_scat_dispersion_real
_atom_type_scat_dispersion_imag
_atom_type_scat_source
C C 0.003 0.002
;International Tables for Crystallography
(1992, Vol. C, Tables 4.2.6.8 and 6.1.1.1)
;
H H 0.000 0.000
;International Tables for Crystallography
(1992, Vol. C, Table 6.1.1.2)
;
N N 0.006 0.003
;International Tables for Crystallography
(1992, Vol. C, Tables 4.2.6.8 and 6.1.1.1)
;
S S 0.125 0.123
;International Tables for Crystallography
(1992, Vol. C, Tables 4.2.6.8 and 6.1.1.1)
;
Cl Cl 0.148 0.159
;International Tables for Crystallography
(1992, Vol. C, Tables 4.2.6.8 and 6.1.1.1)
;
Re Re -1.018 7.231
;International Tables for Crystallography
(1992, Vol. C, Tables 4.2.6.8 and 6.1.1.1)
;

loop_
_geom_angle_atom_site_label_1
_geom_angle_atom_site_label_2
_geom_angle_atom_site_label_3
_geom_angle
_geom_angle_site_symmetry_1
_geom_angle_site_symmetry_2
_geom_angle_site_symmetry_3
_geom_angle_publ_flag
RE2 RE1 RE2 89.72(5) 1_555 1_555 7_657 yes
RE2 RE1 RE3 59.89(5) 1_555 1_555 1_555 yes
RE2 RE1 RE3 59.95(5) 1_555 1_555 7_657 yes
RE2 RE1 S1 57.5(2) 1_555 1_555 1_555 yes
RE2 RE1 S2 117.3(2) 1_555 1_555 1_555 yes
RE2 RE1 S3 57.6(2) 1_555 1_555 1_555 yes
RE2 RE1 S4 117.6(2) 1_555 1_555 1_555 yes
RE2 RE1 N11 132.6(8) 1_555 1_555 1_555 yes
RE2 RE1 RE3 59.83(5) 7_657 1_555 1_555 yes
RE2 RE1 RE3 59.82(5) 7_657 1_555 7_657 yes
RE2 RE1 S1 117.0(2) 7_657 1_555 1_555 yes
RE2 RE1 S2 57.8(2) 7_657 1_555 1_555 yes
RE2 RE1 S3 117.4(2) 7_657 1_555 1_555 yes
RE2 RE1 S4 57.2(2) 7_657 1_555 1_555 yes
RE2 RE1 N11 137.7(8) 7_657 1_555 1_555 yes
RE3 RE1 RE3 89.84(6) 1_555 1_555 7_657 yes
RE3 RE1 S1 57.2(2) 1_555 1_555 1_555 yes
RE3 RE1 S2 57.4(2) 1_555 1_555 1_555 yes
RE3 RE1 S3 117.4(2) 1_555 1_555 1_555 yes
RE3 RE1 S4 117.1(2) 1_555 1_555 1_555 yes
RE3 RE1 N11 135.0(9) 1_555 1_555 1_555 yes
RE3 RE1 S1 117.4(2) 7_657 1_555 1_555 yes
RE3 RE1 S2 117.6(2) 7_657 1_555 1_555 yes
RE3 RE1 S3 57.6(2) 7_657 1_555 1_555 yes
RE3 RE1 S4 57.7(2) 7_657 1_555 1_555 yes
RE3 RE1 N11 135.1(9) 7_657 1_555 1_555 yes
S1 RE1 S2 89.3(4) 1_555 1_555 1_555 yes
S1 RE1 S3 90.1(4) 1_555 1_555 1_555 yes
S1 RE1 S4 173.4(3) 1_555 1_555 1_555 yes
S1 RE1 N11 91.5(8) 1_555 1_555 1_555 yes
S2 RE1 S3 174.0(3) 1_555 1_555 1_555 yes
S2 RE1 S4 89.6(4) 1_555 1_555 1_555 yes
S2 RE1 N11 94.7(9) 1_555 1_555 1_555 yes
S3 RE1 S4 90.4(4) 1_555 1_555 1_555 yes
S3 RE1 N11 91.3(9) 1_555 1_555 1_555 yes
S4 RE1 N11 95.0(8) 1_555 1_555 1_555 yes
RE1 RE2 RE1 90.28(5) 1_555 1_555 7_657 yes
RE1 RE2 RE3 60.20(5) 1_555 1_555 1_555 yes
RE1 RE2 RE3 60.13(5) 1_555 1_555 7_657 yes
RE1 RE2 CL1 133.7(2) 1_555 1_555 1_555 yes
RE1 RE2 S1 57.1(2) 1_555 1_555 1_555 yes
RE1 RE2 S2 117.3(2) 1_555 1_555 7_657 yes
RE1 RE2 S3 56.7(2) 1_555 1_555 1_555 yes
RE1 RE2 S4 117.9(2) 1_555 1_555 7_657 yes
RE1 RE2 RE3 60.05(5) 7_657 1_555 1_555 yes
RE1 RE2 RE3 60.09(5) 7_657 1_555 7_657 yes
RE1 RE2 CL1 136.1(2) 7_657 1_555 1_555 yes
RE1 RE2 S1 117.2(2) 7_657 1_555 1_555 yes
RE1 RE2 S2 56.8(2) 7_657 1_555 7_657 yes
RE1 RE2 S3 117.5(2) 7_657 1_555 1_555 yes
RE1 RE2 S4 57.0(2) 7_657 1_555 7_657 yes
RE3 RE2 RE3 90.12(6) 1_555 1_555 7_657 yes
RE3 RE2 CL1 134.9(3) 1_555 1_555 1_555 yes
RE3 RE2 S1 57.2(2) 1_555 1_555 1_555 yes
RE3 RE2 S2 116.8(2) 1_555 1_555 7_657 yes
RE3 RE2 S3 116.9(2) 1_555 1_555 1_555 yes
RE3 RE2 S4 57.7(2) 1_555 1_555 7_657 yes
RE3 RE2 CL1 135.0(3) 7_657 1_555 1_555 yes
RE3 RE2 S1 117.2(2) 7_657 1_555 1_555 yes
RE3 RE2 S2 57.2(2) 7_657 1_555 7_657 yes
RE3 RE2 S3 57.5(2) 7_657 1_555 1_555 yes
RE3 RE2 S4 117.1(2) 7_657 1_555 7_657 yes
CL1 RE2 S1 92.6(3) 1_555 1_555 1_555 yes
CL1 RE2 S2 94.5(3) 1_555 1_555 7_657 yes
CL1 RE2 S3 92.7(3) 1_555 1_555 1_555 yes
CL1 RE2 S4 93.9(4) 1_555 1_555 7_657 yes
S1 RE2 S2 172.9(3) 1_555 1_555 7_657 yes
S1 RE2 S3 89.2(3) 1_555 1_555 1_555 yes
S1 RE2 S4 90.4(3) 1_555 1_555 7_657 yes
S2 RE2 S3 90.7(3) 7_657 1_555 1_555 yes
S2 RE2 S4 88.8(3) 7_657 1_555 7_657 yes
S3 RE2 S4 173.3(3) 1_555 1_555 7_657 yes
RE1 RE3 RE1 90.16(6) 1_555 1_555 7_657 yes
RE1 RE3 RE2 59.91(5) 1_555 1_555 1_555 yes
RE1 RE3 RE2 60.09(5) 1_555 1_555 7_657 yes
RE1 RE3 CL2 134.4(2) 1_555 1_555 1_555 yes
RE1 RE3 S1 57.1(2) 1_555 1_555 1_555 yes
RE1 RE3 S2 56.9(2) 1_555 1_555 1_555 yes
RE1 RE3 S3 117.3(2) 1_555 1_555 7_657 yes
RE1 RE3 S4 117.0(3) 1_555 1_555 7_657 yes
RE1 RE3 RE2 60.13(5) 7_657 1_555 1_555 yes
RE1 RE3 RE2 59.92(5) 7_657 1_555 7_657 yes
RE1 RE3 CL2 135.5(2) 7_657 1_555 1_555 yes
RE1 RE3 S1 117.6(2) 7_657 1_555 1_555 yes
RE1 RE3 S2 117.6(3) 7_657 1_555 1_555 yes
RE1 RE3 S3 56.5(2) 7_657 1_555 7_657 yes
RE1 RE3 S4 56.9(2) 7_657 1_555 7_657 yes
RE2 RE3 RE2 89.88(6) 1_555 1_555 7_657 yes
RE2 RE3 CL2 134.6(3) 1_555 1_555 1_555 yes
RE2 RE3 S1 57.5(2) 1_555 1_555 1_555 yes
RE2 RE3 S2 116.8(2) 1_555 1_555 1_555 yes
RE2 RE3 S3 116.6(2) 1_555 1_555 7_657 yes
RE2 RE3 S4 57.1(2) 1_555 1_555 7_657 yes
RE2 RE3 CL2 135.5(3) 7_657 1_555 1_555 yes
RE2 RE3 S1 117.2(2) 7_657 1_555 1_555 yes
RE2 RE3 S2 57.8(3) 7_657 1_555 1_555 yes
RE2 RE3 S3 57.2(2) 7_657 1_555 7_657 yes
RE2 RE3 S4 116.7(2) 7_657 1_555 7_657 yes
CL2 RE3 S1 92.5(4) 1_555 1_555 1_555 yes
CL2 RE3 S2 93.2(4) 1_555 1_555 1_555 yes
CL2 RE3 S3 94.5(4) 1_555 1_555 7_657 yes
CL2 RE3 S4 93.9(3) 1_555 1_555 7_657 yes
S1 RE3 S2 88.9(3) 1_555 1_555 1_555 yes
S1 RE3 S3 173.0(3) 1_555 1_555 7_657 yes
S1 RE3 S4 90.2(3) 1_555 1_555 7_657 yes
S2 RE3 S3 90.9(3) 1_555 1_555 7_657 yes
S2 RE3 S4 172.9(4) 1_555 1_555 7_657 yes
S3 RE3 S4 89.1(3) 7_657 1_555 7_657 yes
RE1 S1 RE2 65.4(2) 1_555 1_555 1_555 yes
RE1 S1 RE3 65.7(2) 1_555 1_555 1_555 yes
RE2 S1 RE3 65.3(2) 1_555 1_555 1_555 yes
RE1 S2 RE2 65.4(2) 1_555 1_555 7_657 yes
RE1 S2 RE3 65.6(2) 1_555 1_555 1_555 yes
RE2 S2 RE3 65.0(2) 7_657 1_555 1_555 yes
RE1 S3 RE2 65.7(2) 1_555 1_555 1_555 yes
RE1 S3 RE3 65.8(2) 1_555 1_555 7_657 yes
RE2 S3 RE3 65.3(2) 1_555 1_555 7_657 yes
RE1 S4 RE2 65.7(2) 1_555 1_555 7_657 yes
RE1 S4 RE3 65.4(2) 1_555 1_555 7_657 yes
RE2 S4 RE3 65.2(2) 7_657 1_555 7_657 yes
RE1 N11 C12 119(2) 1_555 1_555 1_555 yes
RE1 N11 C13 148(1) 1_555 1_555 1_555 yes
RE1 N11 C15 152(1) 1_555 1_555 1_555 yes
RE1 N11 C16 123(2) 1_555 1_555 1_555 yes
RE1 N11 H12 95(1) 1_555 1_555 1_555 no
RE1 N11 H16 97(1) 1_555 1_555 1_555 no
C12 N11 C13 28(1) 1_555 1_555 1_555 yes
C12 N11 C15 87(2) 1_555 1_555 1_555 yes
C12 N11 C16 116(2) 1_555 1_555 1_555 yes
C12 N11 H12 24(1) 1_555 1_555 1_555 no
C12 N11 H16 142(2) 1_555 1_555 1_555 no
C13 N11 C15 59(1) 1_555 1_555 1_555 yes
C13 N11 C16 87(2) 1_555 1_555 1_555 yes
C13 N11 H12 52(1) 1_555 1_555 1_555 no
C13 N11 H16 113(1) 1_555 1_555 1_555 no
C15 N11 C16 28(2) 1_555 1_555 1_555 yes
C15 N11 H12 111(1) 1_555 1_555 1_555 no
C15 N11 H16 54(1) 1_555 1_555 1_555 no
C16 N11 H12 140(2) 1_555 1_555 1_555 no
C16 N11 H16 25(1) 1_555 1_555 1_555 no
H12 N11 H16 166(1) 1_555 1_555 1_555 no
C101 N101 C101 114(4) 1_555 1_555 2_756 yes
C101 N101 C102 32(2) 1_555 1_555 1_555 yes
C101 N101 C102 93(2) 1_555 1_555 2_756 yes
C101 N101 C105 110(2) 1_555 1_555 1_555 yes
C101 N101 C105 105(2) 1_555 1_555 2_756 yes
C101 N101 C106 92(2) 1_555 1_555 1_555 yes
C101 N101 C106 138(2) 1_555 1_555 2_756 yes
C101 N101 C102 93(2) 2_756 1_555 1_555 yes
C101 N101 C102 32(2) 2_756 1_555 2_756 yes
C101 N101 C105 105(2) 2_756 1_555 1_555 yes
C101 N101 C105 110(2) 2_756 1_555 2_756 yes
C101 N101 C106 138(2) 2_756 1_555 1_555 yes
C101 N101 C106 92(2) 2_756 1_555 2_756 yes
C102 N101 C102 88(2) 1_555 1_555 2_756 yes
C102 N101 C105 143(1) 1_555 1_555 1_555 yes
C102 N101 C105 91(1) 1_555 1_555 2_756 yes
C102 N101 C106 122(1) 1_555 1_555 1_555 yes
C102 N101 C106 120(1) 1_555 1_555 2_756 yes
C102 N101 C105 91(1) 2_756 1_555 1_555 yes
C102 N101 C105 143(1) 2_756 1_555 2_756 yes
C102 N101 C106 120(1) 2_756 1_555 1_555 yes
C102 N101 C106 122(1) 2_756 1_555 2_756 yes
C105 N101 C105 109(4) 1_555 1_555 2_756 yes
C105 N101 C106 32(1) 1_555 1_555 1_555 yes
C105 N101 C106 89(2) 1_555 1_555 2_756 yes
C105 N101 C106 89(2) 2_756 1_555 1_555 yes
C105 N101 C106 32(1) 2_756 1_555 2_756 yes
C106 N101 C106 86(2) 1_555 1_555 2_756 yes
N11 C12 C13 121(3) 1_555 1_555 1_555 yes
N11 C12 C14 90(2) 1_555 1_555 1_555 no
N11 C12 C16 30(1) 1_555 1_555 1_555 no
N11 C12 H12 119(3) 1_555 1_555 1_555 no
N11 C12 H13 145(2) 1_555 1_555 1_555 no
C13 C12 C14 31(2) 1_555 1_555 1_555 no
C13 C12 C16 90(2) 1_555 1_555 1_555 no
C13 C12 H12 119(4) 1_555 1_555 1_555 no
C13 C12 H13 23(1) 1_555 1_555 1_555 no
C14 C12 C16 59(1) 1_555 1_555 1_555 no
C14 C12 H12 150(3) 1_555 1_555 1_555 no
C14 C12 H13 54(1) 1_555 1_555 1_555 no
C16 C12 H12 149(3) 1_555 1_555 1_555 no
C16 C12 H13 114(1) 1_555 1_555 1_555 no
H12 C12 H13 95(3) 1_555 1_555 1_555 no
N11 C13 C12 29(2) 1_555 1_555 1_555 no
N11 C13 C14 88(2) 1_555 1_555 1_555 no
N11 C13 C15 60(1) 1_555 1_555 1_555 no
N11 C13 H12 54(1) 1_555 1_555 1_555 no
N11 C13 H13 150(3) 1_555 1_555 1_555 no
N11 C13 H14 112(1) 1_555 1_555 1_555 no
C12 C13 C14 118(3) 1_555 1_555 1_555 yes
C12 C13 C15 89(2) 1_555 1_555 1_555 no
C12 C13 H12 24(2) 1_555 1_555 1_555 no
C12 C13 H13 121(4) 1_555 1_555 1_555 no
C12 C13 H14 142(3) 1_555 1_555 1_555 no
C14 C13 C15 28(1) 1_555 1_555 1_555 no
C14 C13 H12 143(2) 1_555 1_555 1_555 no
C14 C13 H13 120(3) 1_555 1_555 1_555 no
C14 C13 H14 23(1) 1_555 1_555 1_555 no
C15 C13 H12 114(1) 1_555 1_555 1_555 no
C15 C13 H13 148(3) 1_555 1_555 1_555 no
C15 C13 H14 52(1) 1_555 1_555 1_555 no
H12 C13 H13 96(3) 1_555 1_555 1_555 no
H12 C13 H14 166(1) 1_555 1_555 1_555 no
H13 C13 H14 96(2) 1_555 1_555 1_555 no
C12 C14 C13 30(1) 1_555 1_555 1_555 no
C12 C14 C15 90(2) 1_555 1_555 1_555 no
C12 C14 C16 59(1) 1_555 1_555 1_555 no
C12 C14 H13 53(1) 1_555 1_555 1_555 no
C12 C14 H14 149(3) 1_555 1_555 1_555 no
C12 C14 H15 115(1) 1_555 1_555 1_555 no
C13 C14 C15 120(3) 1_555 1_555 1_555 yes
C13 C14 C16 89(2) 1_555 1_555 1_555 no
C13 C14 H13 23(1) 1_555 1_555 1_555 no
C13 C14 H14 119(3) 1_555 1_555 1_555 no
C13 C14 H15 145(2) 1_555 1_555 1_555 no
C15 C14 C16 31(2) 1_555 1_555 1_555 no
C15 C14 H13 144(2) 1_555 1_555 1_555 no
C15 C14 H14 119(4) 1_555 1_555 1_555 no
C15 C14 H15 24(1) 1_555 1_555 1_555 no
C16 C14 H13 112(1) 1_555 1_555 1_555 no
C16 C14 H14 151(3) 1_555 1_555 1_555 no
C16 C14 H15 56(1) 1_555 1_555 1_555 no
H13 C14 H14 95(2) 1_555 1_555 1_555 no
H13 C14 H15 168(2) 1_555 1_555 1_555 no
H14 C14 H15 94(2) 1_555 1_555 1_555 no
N11 C15 C13 60(1) 1_555 1_555 1_555 no
N11 C15 C14 91(2) 1_555 1_555 1_555 no
N11 C15 C16 27(2) 1_555 1_555 1_555 no
N11 C15 H14 115(2) 1_555 1_555 1_555 no
N11 C15 H15 148(3) 1_555 1_555 1_555 no
N11 C15 H16 52(1) 1_555 1_555 1_555 no
C13 C15 C14 30(2) 1_555 1_555 1_555 no
C13 C15 C16 88(2) 1_555 1_555 1_555 no
C13 C15 H14 55(1) 1_555 1_555 1_555 no
C13 C15 H15 150(3) 1_555 1_555 1_555 no
C13 C15 H16 113(1) 1_555 1_555 1_555 no
C14 C15 C16 118(4) 1_555 1_555 1_555 yes
C14 C15 H14 24(1) 1_555 1_555 1_555 no
C14 C15 H15 120(3) 1_555 1_555 1_555 no
C14 C15 H16 143(3) 1_555 1_555 1_555 no
C16 C15 H14 143(3) 1_555 1_555 1_555 no
C16 C15 H15 121(4) 1_555 1_555 1_555 no
C16 C15 H16 24(2) 1_555 1_555 1_555 no
H14 C15 H15 95(2) 1_555 1_555 1_555 no
H14 C15 H16 168(2) 1_555 1_555 1_555 no
H15 C15 H16 96(2) 1_555 1_555 1_555 no
N11 C16 C12 32(1) 1_555 1_555 1_555 no
N11 C16 C14 93(2) 1_555 1_555 1_555 no
N11 C16 C15 123(4) 1_555 1_555 1_555 yes
N11 C16 H15 147(3) 1_555 1_555 1_555 no
N11 C16 H16 118(3) 1_555 1_555 1_555 no
C12 C16 C14 61(1) 1_555 1_555 1_555 no
C12 C16 C15 91(3) 1_555 1_555 1_555 no
C12 C16 H15 114(1) 1_555 1_555 1_555 no
C12 C16 H16 150(2) 1_555 1_555 1_555 no
C14 C16 C15 29(2) 1_555 1_555 1_555 no
C14 C16 H15 53(1) 1_555 1_555 1_555 no
C14 C16 H16 148(3) 1_555 1_555 1_555 no
C15 C16 H15 23(2) 1_555 1_555 1_555 no
C15 C16 H16 118(4) 1_555 1_555 1_555 no
H15 C16 H16 94(2) 1_555 1_555 1_555 no
N101 C101 C101 32(2) 1_555 1_555 2_756 no
N101 C101 C102 113(3) 1_555 1_555 1_555 yes
C101 C102 C103 113(4) 1_555 1_555 1_555 yes
C102 C103 C104 129(6) 1_555 1_555 1_555 yes
N101 C105 C106 115(2) 1_555 1_555 1_555 yes
C105 C106 C107 108(3) 1_555 1_555 1_555 yes
C106 C107 C108 110(3) 1_555 1_555 1_555 yes

loop_
_geom_bond_atom_site_label_1
_geom_bond_atom_site_label_2
_geom_bond_distance
_geom_bond_site_symmetry_1
_geom_bond_site_symmetry_2
_geom_bond_publ_flag
RE1 RE2 2.593(2) 1_555 1_555 yes
RE1 RE2 2.600(2) 1_555 7_657 yes
RE1 RE3 2.600(2) 1_555 1_555 yes
RE1 RE3 2.599(2) 1_555 7_657 yes
RE1 S1 2.396(9) 1_555 1_555 yes
RE1 S2 2.392(9) 1_555 1_555 yes
RE1 S3 2.377(9) 1_555 1_555 yes
RE1 S4 2.393(9) 1_555 1_555 yes
RE1 N11 2.16(2) 1_555 1_555 yes
RE2 RE3 2.592(2) 1_555 1_555 yes
RE2 RE3 2.594(2) 1_555 7_657 yes
RE2 CL1 2.401(9) 1_555 1_555 yes
RE2 S1 2.406(9) 1_555 1_555 yes
RE2 S2 2.420(9) 1_555 7_657 yes
RE2 S3 2.401(9) 1_555 1_555 yes
RE2 S4 2.399(9) 1_555 7_657 yes
RE3 CL2 2.40(1) 1_555 1_555 yes
RE3 S1 2.398(9) 1_555 1_555 yes
RE3 S2 2.406(8) 1_555 1_555 yes
RE3 S3 2.407(9) 1_555 7_657 yes
RE3 S4 2.416(9) 1_555 7_657 yes
N11 C12 1.41(5) 1_555 1_555 yes
N11 C16 1.33(5) 1_555 1_555 yes
N101 C101 1.55(6) 1_555 1_555 yes
N101 C105 1.54(5) 1_555 1_555 yes
C12 C13 1.37(5) 1_555 1_555 yes
C13 C14 1.41(6) 1_555 1_555 yes
C14 C15 1.33(6) 1_555 1_555 yes
C15 C16 1.40(5) 1_555 1_555 yes
C101 C102 1.53(7) 1_555 1_555 yes
C102 C103 1.49(8) 1_555 1_555 yes
C103 C104 1.519(8) 1_555 1_555 yes
C105 C106 1.56(6) 1_555 1_555 yes
C106 C107 1.48(6) 1_555 1_555 yes
C107 C108 1.59(6) 1_555 1_555 yes
